data_7242030
loop_
_publ_author_name
'Wu, Wen-Hao'
'Wang, Ya-Qun'
'Mi, Hong-Li'
'Xue, Qing-Xuan'
'Shao, Feng'
'Shen, Fei'
'Yang, Feng-Lei'

_publ_section_title
;
 Magnetic relaxation in a Co(ii) chain complex: synthesis, structure, and
 DFT computational coupling constant
;
_journal_issue 6
_journal_name_full CrystEngComm
_journal_page_first 1398
_journal_page_last 1405
_journal_paper_doi 10.1039/D0CE01662D
_journal_volume 23
_journal_year 2021
_chemical_formula_sum 'C18 H16 Cl2 Co2 N6 O'
_chemical_formula_weight 521.13
_space_group_crystal_system monoclinic
_space_group_IT_number 14
_space_group_name_Hall '-P 2ybc'
_space_group_name_H-M_alt 'P 1 21/c 1'
_atom_sites_solution_hydrogens geom
_audit_creation_method SHELXL-2016/6
_audit_update_record
;
2019-02-01 deposited with the CCDC.	2021-01-06 downloaded from the CCDC.
;
_cell_angle_alpha 90
_cell_angle_beta 105.8070(10)
_cell_angle_gamma 90
_cell_formula_units_Z 4
_cell_length_a 9.0784(3)
_cell_length_b 13.8770(4)
_cell_length_c 16.6645(4)
_cell_measurement_reflns_used 9821
_cell_measurement_temperature 296(2)
_cell_measurement_theta_max 32.72
_cell_measurement_theta_min 2.94
_cell_volume 2020.02(10)
_computing_cell_refinement 'Bruker SMART'
_computing_data_collection 'Bruker SMART'
_computing_data_reduction 'Bruker SAINT'
_computing_molecular_graphics 'Bruker SHELXTL'
_computing_publication_material 'Bruker SHELXTL'
_computing_structure_refinement 'SHELXL-2016/6 (Sheldrick, 2016)'
_computing_structure_solution 'Bruker SHELXTL'
_diffrn_ambient_temperature 296(2)
_diffrn_measured_fraction_theta_full 0.999
_diffrn_measured_fraction_theta_max 0.989
_diffrn_measurement_device_type 'CCD area detector'
_diffrn_measurement_method 'phi and omega scans'
_diffrn_radiation_type MoK\a
_diffrn_radiation_wavelength 0.71073
_diffrn_reflns_av_R_equivalents 0.0703
_diffrn_reflns_av_unetI/netI 0.0372
_diffrn_reflns_Laue_measured_fraction_full 0.999
_diffrn_reflns_Laue_measured_fraction_max 0.989
_diffrn_reflns_limit_h_max 13
_diffrn_reflns_limit_h_min -13
_diffrn_reflns_limit_k_max 21
_diffrn_reflns_limit_k_min -21
_diffrn_reflns_limit_l_max 25
_diffrn_reflns_limit_l_min -25
_diffrn_reflns_number 50964
_diffrn_reflns_point_group_measured_fraction_full 0.999
_diffrn_reflns_point_group_measured_fraction_max 0.989
_diffrn_reflns_theta_full 25.242
_diffrn_reflns_theta_max 33.029
_diffrn_reflns_theta_min 2.540
_exptl_absorpt_coefficient_mu 1.929
_exptl_absorpt_correction_T_max 0.8015
_exptl_absorpt_correction_T_min 0.6989
_exptl_absorpt_correction_type multi-scan
_exptl_crystal_colour blue
_exptl_crystal_density_diffrn 1.714
_exptl_crystal_description block
_exptl_crystal_F_000 1048
_exptl_crystal_size_max 0.200
_exptl_crystal_size_mid 0.100
_exptl_crystal_size_min 0.080
_refine_diff_density_max 0.827
_refine_diff_density_min -0.537
_refine_diff_density_rms 0.104
_refine_ls_extinction_method none
_refine_ls_goodness_of_fit_ref 1.048
_refine_ls_hydrogen_treatment constr
_refine_ls_matrix_type full
_refine_ls_number_parameters 264
_refine_ls_number_reflns 7562
_refine_ls_number_restraints 0
_refine_ls_restrained_S_all 1.048
_refine_ls_R_factor_all 0.0493
_refine_ls_R_factor_gt 0.0328
_refine_ls_shift/su_max 0.002
_refine_ls_shift/su_mean 0.000
_refine_ls_structure_factor_coef Fsqd
_refine_ls_weighting_details 'w=1/[\s^2^(Fo^2^)+(0.0500P)^2^] where P=(Fo^2^+2Fc^2^)/3'
_refine_ls_weighting_scheme calc
_refine_ls_wR_factor_gt 0.0878
_refine_ls_wR_factor_ref 0.0927
_reflns_Friedel_coverage 0.000
_reflns_number_gt 5654
_reflns_number_total 7562
_reflns_threshold_expression 'I > 2\s(I)'
_cod_data_source_file d0ce01662d3.cif
_cod_data_source_block p
_cod_depositor_comments 'Adding full bibliography for 7242030.cif.'
_cod_original_sg_symbol_H-M 'P 21/c'
_cod_database_code 7242030
_shelx_shelxl_version_number 2016/6
_shelx_space_group_comment
; 
The symmetry employed for this shelxl refinement is uniquely defined 
by the following loop, which should always be used as a source of 
symmetry information in preference to the above space-group names. 
They are only intended as comments. 
;
_shelx_estimated_absorpt_t_min 0.699
_shelx_estimated_absorpt_t_max 0.861

loop_
_space_group_symop_operation_xyz
'x, y, z'
'-x, y+1/2, -z+1/2'
'-x, -y, -z'
'x, -y-1/2, z-1/2'

loop_
_atom_site_label
_atom_site_type_symbol
_atom_site_fract_x
_atom_site_fract_y
_atom_site_fract_z
_atom_site_U_iso_or_equiv
_atom_site_adp_type
_atom_site_occupancy
_atom_site_site_symmetry_order
_atom_site_calc_flag
_atom_site_refinement_flags_posn
_atom_site_refinement_flags_adp
_atom_site_refinement_flags_occupancy
_atom_site_disorder_assembly
_atom_site_disorder_group
Co1 Co 0.63854(2) 0.50224(2) 0.45916(2) 0.02618(6) Uani 1 1 d . . . . .
Co2 Co 0.99064(2) 0.63362(2) 0.59335(2) 0.02922(6) Uani 1 1 d . . . . .
Cl1 Cl 0.92527(5) 0.72073(4) 0.69221(3) 0.05679(14) Uani 1 1 d . . . . .
Cl2 Cl 1.24760(4) 0.63636(3) 0.61728(3) 0.03779(10) Uani 1 1 d . . . . .
O1 O 0.49059(10) 0.40380(7) 0.48241(6) 0.0266(2) Uani 1 1 d . . . . .
N1 N 0.51056(15) 0.53948(10) 0.33491(8) 0.0319(3) Uani 1 1 d . . . . .
N2 N 0.76111(14) 0.61543(9) 0.43302(8) 0.0284(2) Uani 1 1 d . . . . .
N3 N 0.87702(14) 0.67119(9) 0.47915(8) 0.0304(3) Uani 1 1 d . . . . .
N4 N 0.78968(13) 0.45432(9) 0.56980(7) 0.0273(2) Uani 1 1 d . . . . .
N5 N 0.91778(15) 0.50179(9) 0.61816(8) 0.0298(3) Uani 1 1 d . . . . .
N6 N 0.89464(15) 0.36696(9) 0.67802(8) 0.0335(3) Uani 1 1 d . . . . .
H6A H 0.911857 0.320208 0.713228 0.040 Uiso 1 1 calc R U . . .
C1 C 0.3930(2) 0.49118(13) 0.28552(11) 0.0417(4) Uani 1 1 d . . . . .
H1A H 0.358532 0.435509 0.305712 0.050 Uiso 1 1 calc R U . . .
C2 C 0.3206(2) 0.52154(16) 0.20503(12) 0.0547(5) Uani 1 1 d . . . . .
H2A H 0.239475 0.486491 0.171724 0.066 Uiso 1 1 calc R U . . .
C3 C 0.3705(3) 0.60377(18) 0.17541(13) 0.0621(6) Uani 1 1 d . . . . .
H3A H 0.322167 0.625812 0.122026 0.075 Uiso 1 1 calc R U . . .
C4 C 0.4923(3) 0.65349(15) 0.22495(11) 0.0506(5) Uani 1 1 d . . . . .
H4A H 0.527643 0.709334 0.205552 0.061 Uiso 1 1 calc R U . . .
C5 C 0.56221(19) 0.61890(12) 0.30498(10) 0.0341(3) Uani 1 1 d . . . . .
C6 C 0.69446(18) 0.66393(12) 0.36211(9) 0.0327(3) Uani 1 1 d . . . . .
C7 C 0.7694(2) 0.75125(13) 0.36210(11) 0.0417(4) Uani 1 1 d . . . . .
H7A H 0.748057 0.797978 0.320527 0.050 Uiso 1 1 calc R U . . .
C8 C 0.8815(2) 0.75397(12) 0.43641(11) 0.0388(4) Uani 1 1 d . . . . .
C9 C 0.9922(3) 0.83233(16) 0.47398(16) 0.0624(6) Uani 1 1 d . . . . .
H9A H 1.089005 0.804373 0.502604 0.094 Uiso 1 1 calc R U . . .
H9B H 0.953163 0.868604 0.512755 0.094 Uiso 1 1 calc R U . . .
H9C H 1.005506 0.874270 0.430663 0.094 Uiso 1 1 calc R U . . .
C10 C 0.52972(16) 0.31562(10) 0.51272(9) 0.0265(3) Uani 1 1 d . . . . .
C11 C 0.43229(17) 0.23739(11) 0.48219(11) 0.0346(3) Uani 1 1 d . . . . .
H11A H 0.345855 0.246883 0.437752 0.042 Uiso 1 1 calc R U . . .
C12 C 0.4622(2) 0.14740(12) 0.51661(13) 0.0458(4) Uani 1 1 d . . . . .
H12A H 0.395925 0.096891 0.494960 0.055 Uiso 1 1 calc R U . . .
C13 C 0.5889(2) 0.13035(13) 0.58287(15) 0.0523(5) Uani 1 1 d . . . . .
H13A H 0.605899 0.069627 0.607253 0.063 Uiso 1 1 calc R U . . .
C14 C 0.6900(2) 0.20495(12) 0.61240(12) 0.0442(4) Uani 1 1 d . . . . .
H14A H 0.776441 0.193849 0.656485 0.053 Uiso 1 1 calc R U . . .
C15 C 0.66430(17) 0.29678(11) 0.57696(9) 0.0300(3) Uani 1 1 d . . . . .
C16 C 0.77820(17) 0.37202(10) 0.60691(9) 0.0284(3) Uani 1 1 d . . . . .
C17 C 0.97849(17) 0.44810(12) 0.68370(9) 0.0321(3) Uani 1 1 d . . . . .
C18 C 1.1124(2) 0.47294(15) 0.75428(11) 0.0458(4) Uani 1 1 d . . . . .
H18A H 1.179414 0.515103 0.734996 0.069 Uiso 1 1 calc R U . . .
H18B H 1.166543 0.415143 0.776391 0.069 Uiso 1 1 calc R U . . .
H18C H 1.078058 0.504634 0.797098 0.069 Uiso 1 1 calc R U . . .

loop_
_atom_site_aniso_label
_atom_site_aniso_U_11
_atom_site_aniso_U_22
_atom_site_aniso_U_33
_atom_site_aniso_U_23
_atom_site_aniso_U_13
_atom_site_aniso_U_12
Co1 0.02405(10) 0.02724(11) 0.02517(10) 0.00369(7) 0.00315(7) -0.00096(7)
Co2 0.02702(10) 0.02928(11) 0.03040(11) -0.00519(8) 0.00619(8) -0.00321(7)
Cl1 0.0426(2) 0.0720(3) 0.0522(3) -0.0376(3) 0.0068(2) -0.0002(2)
Cl2 0.02730(17) 0.0411(2) 0.0447(2) -0.00748(17) 0.00944(16) -0.00226(14)
O1 0.0252(5) 0.0240(5) 0.0297(5) 0.0022(4) 0.0060(4) 0.0006(4)
N1 0.0332(6) 0.0337(7) 0.0267(6) -0.0010(5) 0.0046(5) 0.0043(5)
N2 0.0291(6) 0.0285(6) 0.0274(6) 0.0021(5) 0.0073(5) -0.0009(5)
N3 0.0291(6) 0.0293(6) 0.0329(7) -0.0001(5) 0.0085(5) -0.0034(5)
N4 0.0256(5) 0.0264(6) 0.0267(6) -0.0004(5) 0.0015(4) -0.0022(4)
N5 0.0278(6) 0.0305(7) 0.0274(6) -0.0025(5) 0.0010(5) -0.0032(5)
N6 0.0327(6) 0.0322(7) 0.0294(6) 0.0067(5) -0.0019(5) -0.0007(5)
C1 0.0412(9) 0.0393(9) 0.0387(9) -0.0042(7) 0.0006(7) 0.0009(7)
C2 0.0521(12) 0.0569(13) 0.0417(11) -0.0051(9) -0.0099(8) 0.0004(9)
C3 0.0712(14) 0.0675(14) 0.0327(10) 0.0094(10) -0.0113(9) 0.0078(12)
C4 0.0622(12) 0.0478(11) 0.0339(9) 0.0124(8) -0.0003(8) 0.0015(9)
C5 0.0406(8) 0.0339(8) 0.0261(7) 0.0047(6) 0.0059(6) 0.0053(6)
C6 0.0380(8) 0.0324(8) 0.0283(7) 0.0059(6) 0.0101(6) 0.0024(6)
C7 0.0517(10) 0.0354(9) 0.0395(9) 0.0105(7) 0.0152(8) -0.0007(7)
C8 0.0404(8) 0.0326(8) 0.0452(9) 0.0040(7) 0.0146(7) -0.0049(6)
C9 0.0597(13) 0.0450(12) 0.0776(15) 0.0037(11) 0.0104(11) -0.0168(10)
C10 0.0258(6) 0.0240(7) 0.0300(7) -0.0017(5) 0.0080(5) 0.0008(5)
C11 0.0286(7) 0.0305(8) 0.0426(9) -0.0046(7) 0.0061(6) -0.0016(6)
C12 0.0436(10) 0.0271(8) 0.0637(12) -0.0047(8) 0.0093(9) -0.0072(7)
C13 0.0542(11) 0.0243(8) 0.0718(13) 0.0072(8) 0.0061(10) -0.0029(7)
C14 0.0412(9) 0.0296(8) 0.0540(11) 0.0097(8) -0.0002(8) 0.0018(7)
C15 0.0303(7) 0.0234(7) 0.0338(8) 0.0012(6) 0.0046(6) 0.0000(5)
C16 0.0274(7) 0.0274(7) 0.0276(7) 0.0023(5) 0.0024(5) 0.0018(5)
C17 0.0310(7) 0.0332(8) 0.0282(7) 0.0003(6) 0.0014(6) -0.0004(6)
C18 0.0395(9) 0.0528(11) 0.0352(9) 0.0020(8) -0.0065(7) -0.0086(8)

loop_
_atom_type_symbol
_atom_type_description
_atom_type_scat_dispersion_real
_atom_type_scat_dispersion_imag
_atom_type_scat_source
C C 0.0033 0.0016 'International Tables Vol C Tables 4.2.6.8 and 6.1.1.4'
H H 0.0000 0.0000 'International Tables Vol C Tables 4.2.6.8 and 6.1.1.4'
Cl Cl 0.1484 0.1585 'International Tables Vol C Tables 4.2.6.8 and 6.1.1.4'
Co Co 0.3494 0.9721 'International Tables Vol C Tables 4.2.6.8 and 6.1.1.4'
N N 0.0061 0.0033 'International Tables Vol C Tables 4.2.6.8 and 6.1.1.4'
O O 0.0106 0.0060 'International Tables Vol C Tables 4.2.6.8 and 6.1.1.4'

loop_
_geom_angle_atom_site_label_1
_geom_angle_atom_site_label_2
_geom_angle_atom_site_label_3
_geom_angle
_geom_angle_site_symmetry_1
_geom_angle_site_symmetry_3
_geom_angle_publ_flag
O1 Co1 N2 171.49(4) . . ?
O1 Co1 N4 85.79(4) . . ?
N2 Co1 N4 99.71(5) . . ?
O1 Co1 N1 97.71(5) . . ?
N2 Co1 N1 77.98(5) . . ?
N4 Co1 N1 169.84(5) . . ?
O1 Co1 O1 81.43(4) . 3_666 ?
N2 Co1 O1 91.50(4) . 3_666 ?
N4 Co1 O1 95.82(4) . 3_666 ?
N1 Co1 O1 94.14(4) . 3_666 ?
O1 Co1 Cl2 88.19(3) . 3_766 ?
N2 Co1 Cl2 98.54(4) . 3_766 ?
N4 Co1 Cl2 86.85(4) . 3_766 ?
N1 Co1 Cl2 83.75(4) . 3_766 ?
O1 Co1 Cl2 169.05(3) 3_666 3_766 ?
N3 Co2 N5 108.77(5) . . ?
N3 Co2 Cl1 113.07(4) . . ?
N5 Co2 Cl1 99.78(4) . . ?
N3 Co2 Cl2 114.19(4) . . ?
N5 Co2 Cl2 110.99(4) . . ?
Cl1 Co2 Cl2 109.126(18) . . ?
Co2 Cl2 Co1 114.831(17) . 3_766 ?
C10 O1 Co1 124.66(8) . . ?
C10 O1 Co1 120.35(8) . 3_666 ?
Co1 O1 Co1 98.57(4) . 3_666 ?
C1 N1 C5 118.88(14) . . ?
C1 N1 Co1 127.27(12) . . ?
C5 N1 Co1 113.80(10) . . ?
C6 N2 N3 107.67(12) . . ?
C6 N2 Co1 115.47(10) . . ?
N3 N2 Co1 134.38(10) . . ?
C8 N3 N2 108.27(13) . . ?
C8 N3 Co2 130.33(11) . . ?
N2 N3 Co2 120.99(10) . . ?
C16 N4 N5 107.46(12) . . ?
C16 N4 Co1 125.11(10) . . ?
N5 N4 Co1 127.43(9) . . ?
C17 N5 N4 108.01(12) . . ?
C17 N5 Co2 126.57(11) . . ?
N4 N5 Co2 125.36(10) . . ?
C17 N6 C16 107.97(12) . . ?
C17 N6 H6A 126.0 . . ?
C16 N6 H6A 126.0 . . ?
N1 C1 C2 122.04(18) . . ?
N1 C1 H1A 119.0 . . ?
C2 C1 H1A 119.0 . . ?
C3 C2 C1 119.06(19) . . ?
C3 C2 H2A 120.5 . . ?
C1 C2 H2A 120.5 . . ?
C4 C3 C2 119.59(18) . . ?
C4 C3 H3A 120.2 . . ?
C2 C3 H3A 120.2 . . ?
C3 C4 C5 118.95(18) . . ?
C3 C4 H4A 120.5 . . ?
C5 C4 H4A 120.5 . . ?
N1 C5 C4 121.44(16) . . ?
N1 C5 C6 114.72(13) . . ?
C4 C5 C6 123.84(16) . . ?
N2 C6 C7 109.38(15) . . ?
N2 C6 C5 116.84(14) . . ?
C7 C6 C5 133.74(15) . . ?
C8 C7 C6 105.47(15) . . ?
C8 C7 H7A 127.3 . . ?
C6 C7 H7A 127.3 . . ?
N3 C8 C7 109.20(15) . . ?
N3 C8 C9 120.52(17) . . ?
C7 C8 C9 130.21(17) . . ?
C8 C9 H9A 109.5 . . ?
C8 C9 H9B 109.5 . . ?
H9A C9 H9B 109.5 . . ?
C8 C9 H9C 109.5 . . ?
H9A C9 H9C 109.5 . . ?
H9B C9 H9C 109.5 . . ?
O1 C10 C11 119.67(13) . . ?
O1 C10 C15 122.87(13) . . ?
C11 C10 C15 117.43(14) . . ?
C12 C11 C10 121.28(16) . . ?
C12 C11 H11A 119.4 . . ?
C10 C11 H11A 119.4 . . ?
C11 C12 C13 121.18(16) . . ?
C11 C12 H12A 119.4 . . ?
C13 C12 H12A 119.4 . . ?
C14 C13 C12 118.97(17) . . ?
C14 C13 H13A 120.5 . . ?
C12 C13 H13A 120.5 . . ?
C13 C14 C15 120.94(17) . . ?
C13 C14 H14A 119.5 . . ?
C15 C14 H14A 119.5 . . ?
C14 C15 C10 119.98(14) . . ?
C14 C15 C16 119.14(14) . . ?
C10 C15 C16 120.87(13) . . ?
N4 C16 N6 108.21(12) . . ?
N4 C16 C15 126.85(14) . . ?
N6 C16 C15 124.91(13) . . ?
N5 C17 N6 108.33(13) . . ?
N5 C17 C18 126.53(15) . . ?
N6 C17 C18 125.10(14) . . ?
C17 C18 H18A 109.5 . . ?
C17 C18 H18B 109.5 . . ?
H18A C18 H18B 109.5 . . ?
C17 C18 H18C 109.5 . . ?
H18A C18 H18C 109.5 . . ?
H18B C18 H18C 109.5 . . ?

loop_
_geom_bond_atom_site_label_1
_geom_bond_atom_site_label_2
_geom_bond_distance
_geom_bond_site_symmetry_2
_geom_bond_publ_flag
Co1 O1 2.0259(10) . ?
Co1 N2 2.0393(12) . ?
Co1 N4 2.0847(12) . ?
Co1 N1 2.1432(13) . ?
Co1 O1 2.1551(10) 3_666 ?
Co1 Cl2 2.6661(4) 3_766 ?
Co2 N3 1.9719(13) . ?
Co2 N5 2.0259(12) . ?
Co2 Cl1 2.2495(5) . ?
Co2 Cl2 2.2573(4) . ?
O1 C10 1.3345(17) . ?
N1 C1 1.337(2) . ?
N1 C5 1.346(2) . ?
N2 C6 1.3513(19) . ?
N2 N3 1.3625(18) . ?
N3 C8 1.358(2) . ?
N4 C16 1.3163(18) . ?
N4 N5 1.3876(17) . ?
N5 C17 1.3130(19) . ?
N6 C17 1.348(2) . ?
N6 C16 1.3580(19) . ?
N6 H6A 0.8600 . ?
C1 C2 1.389(3) . ?
C1 H1A 0.9300 . ?
C2 C3 1.368(3) . ?
C2 H2A 0.9300 . ?
C3 C4 1.372(3) . ?
C3 H3A 0.9300 . ?
C4 C5 1.397(2) . ?
C4 H4A 0.9300 . ?
C5 C6 1.455(2) . ?
C6 C7 1.390(2) . ?
C7 C8 1.373(3) . ?
C7 H7A 0.9300 . ?
C8 C9 1.497(3) . ?
C9 H9A 0.9600 . ?
C9 H9B 0.9600 . ?
C9 H9C 0.9600 . ?
C10 C11 1.405(2) . ?
C10 C15 1.412(2) . ?
C11 C12 1.370(2) . ?
C11 H11A 0.9300 . ?
C12 C13 1.381(3) . ?
C12 H12A 0.9300 . ?
C13 C14 1.382(3) . ?
C13 H13A 0.9300 . ?
C14 C15 1.397(2) . ?
C14 H14A 0.9300 . ?
C15 C16 1.459(2) . ?
C17 C18 1.484(2) . ?
C18 H18A 0.9600 . ?
C18 H18B 0.9600 . ?
C18 H18C 0.9600 . ?

loop_
_geom_hbond_atom_site_label_D
_geom_hbond_atom_site_label_H
_geom_hbond_atom_site_label_A
_geom_hbond_distance_DH
_geom_hbond_distance_HA
_geom_hbond_distance_DA
_geom_hbond_angle_DHA
_geom_hbond_site_symmetry_A
C14 H14A N6 0.93 2.62 2.932(2) 100.5 .
C18 H18A Cl2 0.96 2.78 3.659(2) 152.7 .
C11 H11A Cl1 0.93 2.84 3.7659(17) 177.2 3_666
C18 H18B Cl1 0.96 2.91 3.651(2) 134.5 2_746
N6 H6A Cl1 0.86 2.30 3.0888(13) 151.9 2_746

loop_
_geom_torsion_atom_site_label_1
_geom_torsion_atom_site_label_2
_geom_torsion_atom_site_label_3
_geom_torsion_atom_site_label_4
_geom_torsion
_geom_torsion_site_symmetry_1
_geom_torsion_site_symmetry_2
_geom_torsion_site_symmetry_3
_geom_torsion_site_symmetry_4
_geom_torsion_publ_flag
C6 N2 N3 C8 -0.06(16) . . . . ?
Co1 N2 N3 C8 -160.65(11) . . . . ?
C6 N2 N3 Co2 173.36(10) . . . . ?
Co1 N2 N3 Co2 12.77(18) . . . . ?
C16 N4 N5 C17 -1.15(16) . . . . ?
Co1 N4 N5 C17 178.21(10) . . . . ?
C16 N4 N5 Co2 -178.65(10) . . . . ?
Co1 N4 N5 Co2 0.70(17) . . . . ?
C5 N1 C1 C2 -1.4(3) . . . . ?
Co1 N1 C1 C2 -178.65(14) . . . . ?
N1 C1 C2 C3 -0.4(3) . . . . ?
C1 C2 C3 C4 1.2(3) . . . . ?
C2 C3 C4 C5 -0.3(3) . . . . ?
C1 N1 C5 C4 2.3(2) . . . . ?
Co1 N1 C5 C4 179.98(14) . . . . ?
C1 N1 C5 C6 -177.47(15) . . . . ?
Co1 N1 C5 C6 0.18(17) . . . . ?
C3 C4 C5 N1 -1.5(3) . . . . ?
C3 C4 C5 C6 178.24(19) . . . . ?
N3 N2 C6 C7 0.74(17) . . . . ?
Co1 N2 C6 C7 165.49(11) . . . . ?
N3 N2 C6 C5 -177.27(13) . . . . ?
Co1 N2 C6 C5 -12.52(18) . . . . ?
N1 C5 C6 N2 8.0(2) . . . . ?
C4 C5 C6 N2 -171.80(16) . . . . ?
N1 C5 C6 C7 -169.42(17) . . . . ?
C4 C5 C6 C7 10.8(3) . . . . ?
N2 C6 C7 C8 -1.11(19) . . . . ?
C5 C6 C7 C8 176.43(18) . . . . ?
N2 N3 C8 C7 -0.65(18) . . . . ?
Co2 N3 C8 C7 -173.25(12) . . . . ?
N2 N3 C8 C9 176.47(17) . . . . ?
Co2 N3 C8 C9 3.9(2) . . . . ?
C6 C7 C8 N3 1.07(19) . . . . ?
C6 C7 C8 C9 -175.7(2) . . . . ?
Co1 O1 C10 C11 -140.94(11) . . . . ?
Co1 O1 C10 C11 91.13(14) 3_666 . . . ?
Co1 O1 C10 C15 41.10(17) . . . . ?
Co1 O1 C10 C15 -86.84(14) 3_666 . . . ?
O1 C10 C11 C12 -174.44(15) . . . . ?
C15 C10 C11 C12 3.6(2) . . . . ?
C10 C11 C12 C13 0.3(3) . . . . ?
C11 C12 C13 C14 -2.6(3) . . . . ?
C12 C13 C14 C15 0.9(3) . . . . ?
C13 C14 C15 C10 3.1(3) . . . . ?
C13 C14 C15 C16 -176.61(18) . . . . ?
O1 C10 C15 C14 172.75(14) . . . . ?
C11 C10 C15 C14 -5.3(2) . . . . ?
O1 C10 C15 C16 -7.6(2) . . . . ?
C11 C10 C15 C16 174.43(14) . . . . ?
N5 N4 C16 N6 0.79(16) . . . . ?
Co1 N4 C16 N6 -178.58(10) . . . . ?
N5 N4 C16 C15 -177.45(14) . . . . ?
Co1 N4 C16 C15 3.2(2) . . . . ?
C17 N6 C16 N4 -0.17(17) . . . . ?
C17 N6 C16 C15 178.11(14) . . . . ?
C14 C15 C16 N4 164.15(16) . . . . ?
C10 C15 C16 N4 -15.5(2) . . . . ?
C14 C15 C16 N6 -13.8(2) . . . . ?
C10 C15 C16 N6 166.50(14) . . . . ?
N4 N5 C17 N6 1.03(17) . . . . ?
Co2 N5 C17 N6 178.50(10) . . . . ?
N4 N5 C17 C18 -176.65(16) . . . . ?
Co2 N5 C17 C18 0.8(2) . . . . ?
C16 N6 C17 N5 -0.55(18) . . . . ?
C16 N6 C17 C18 177.17(16) . . . . ?
